data_7233817
loop_
_publ_author_name
'Liu, Wei'
'Chen, Cong-Cong'
'Mao, Ling-Ling'
'Wu, Si-Guo'
'Wang, Long-Fei'
'Tong, Ming-Liang'

_publ_section_title
;
 Tuning the net topology of a ternary
 Ag(i)-1,2,4,5-tetra(4-pyridyl)benzene-carboxylate framework: structures
 and photoluminescence
;
_journal_issue 42
_journal_name_full CrystEngComm
_journal_page_first 6446
_journal_paper_doi 10.1039/C9CE01155B
_journal_volume 21
_journal_year 2019
_chemical_formula_sum 'C36 H34 Ag2 N4 O8'
_chemical_formula_weight 866.41
_space_group_crystal_system monoclinic
_space_group_IT_number 9
_space_group_name_Hall 'C -2yc'
_space_group_name_H-M_alt 'C 1 c 1'
_symmetry_space_group_name_Hall 'C -2yc'
_symmetry_space_group_name_H-M 'C 1 c 1'
_atom_sites_solution_hydrogens mixed
_audit_block_doi 10.5517/ccdc.csd.cc22j3pf
_audit_creation_method SHELXL-2014/7
_audit_update_record
;
2019-06-10 deposited with the CCDC.    2019-09-12 downloaded from the CCDC.
;
_cell_angle_alpha 90
_cell_angle_beta 112.6240(10)
_cell_angle_gamma 90
_cell_formula_units_Z 4
_cell_length_a 18.1253(7)
_cell_length_b 19.3124(10)
_cell_length_c 10.4700(4)
_cell_measurement_reflns_used 13067
_cell_measurement_temperature 150(2)
_cell_measurement_theta_max 54.83
_cell_measurement_theta_min 5.96
_cell_volume 3382.9(3)
_computing_structure_refinement 'SHELXL-2014/7 (Sheldrick, 2014)'
_diffrn_ambient_temperature 150(2)
_diffrn_measured_fraction_theta_full 0.999
_diffrn_measured_fraction_theta_max 0.995
_diffrn_measurement_device_type RAXIS-RAPID
_diffrn_radiation_type MoK\a
_diffrn_radiation_wavelength 0.71073
_diffrn_reflns_av_R_equivalents 0.0399
_diffrn_reflns_av_unetI/netI 0.0577
_diffrn_reflns_Laue_measured_fraction_full 0.999
_diffrn_reflns_Laue_measured_fraction_max 0.995
_diffrn_reflns_limit_h_max 21
_diffrn_reflns_limit_h_min -23
_diffrn_reflns_limit_k_max 24
_diffrn_reflns_limit_k_min -24
_diffrn_reflns_limit_l_max 13
_diffrn_reflns_limit_l_min -12
_diffrn_reflns_number 14657
_diffrn_reflns_point_group_measured_fraction_full 0.999
_diffrn_reflns_point_group_measured_fraction_max 0.995
_diffrn_reflns_theta_full 25.242
_diffrn_reflns_theta_max 27.417
_diffrn_reflns_theta_min 2.982
_exptl_absorpt_coefficient_mu 1.217
_exptl_crystal_colour YELLOW
_exptl_crystal_density_diffrn 1.701
_exptl_crystal_description block
_exptl_crystal_F_000 1744
_exptl_crystal_size_max 0.084
_exptl_crystal_size_mid 0.072
_exptl_crystal_size_min 0.053
_refine_diff_density_max 1.164
_refine_diff_density_min -0.804
_refine_diff_density_rms 0.094
_refine_ls_abs_structure_details
;
 Refined as an inversion twin.
;
_refine_ls_abs_structure_Flack 0.41(4)
_refine_ls_extinction_method none
_refine_ls_goodness_of_fit_ref 1.041
_refine_ls_hydrogen_treatment constr
_refine_ls_matrix_type full
_refine_ls_number_parameters 452
_refine_ls_number_reflns 7211
_refine_ls_number_restraints 2
_refine_ls_restrained_S_all 1.041
_refine_ls_R_factor_all 0.0478
_refine_ls_R_factor_gt 0.0386
_refine_ls_shift/su_max 0.001
_refine_ls_shift/su_mean 0.000
_refine_ls_structure_factor_coef Fsqd
_refine_ls_weighting_details 'w=1/[\s^2^(Fo^2^)+(0.0439P)^2^] where P=(Fo^2^+2Fc^2^)/3'
_refine_ls_weighting_scheme calc
_refine_ls_wR_factor_gt 0.0848
_refine_ls_wR_factor_ref 0.0907
_reflns_Friedel_coverage 0.997
_reflns_Friedel_fraction_full 0.999
_reflns_Friedel_fraction_max 0.995
_reflns_number_gt 6198
_reflns_number_total 7211
_reflns_threshold_expression 'I > 2\s(I)'
_cod_data_source_file c9ce01155b2.cif
_cod_data_source_block 2
_cod_depositor_comments 'Adding full bibliography for 7233815--7233817.cif.'
_cod_database_code 7233817
_shelx_shelxl_version_number 2014/7
_shelx_space_group_comment
;
The symmetry employed for this shelxl refinement is uniquely defined
by the following loop, which should always be used as a source of
symmetry information in preference to the above space-group names.
They are only intended as comments.
;
_shelx_estimated_absorpt_t_min 0.905
_shelx_estimated_absorpt_t_max 0.938

loop_
_space_group_symop_operation_xyz
'x, y, z'
'x, -y, z+1/2'
'x+1/2, y+1/2, z'
'x+1/2, -y+1/2, z+1/2'

loop_
_atom_site_label
_atom_site_type_symbol
_atom_site_fract_x
_atom_site_fract_y
_atom_site_fract_z
_atom_site_U_iso_or_equiv
_atom_site_adp_type
_atom_site_occupancy
_atom_site_site_symmetry_order
_atom_site_calc_flag
_atom_site_refinement_flags_posn
_atom_site_refinement_flags_adp
Ag1 Ag 0.05620(2) -0.11159(2) 1.38594(4) 0.02774(15) Uani 1 1 d . .
Ag2 Ag 0.75529(3) 0.11687(3) 0.90602(4) 0.02965(16) Uani 1 1 d . .
N1 N 0.1641(4) -0.0717(3) 1.3439(7) 0.0277(14) Uani 1 1 d . .
N2 N 0.6608(4) 0.0787(3) 0.9789(7) 0.0267(14) Uani 1 1 d . .
N3 N 0.5170(4) 0.2796(3) 1.3263(7) 0.0244(13) Uani 1 1 d . .
N4 N 0.2955(4) -0.2704(3) 0.9818(7) 0.0254(13) Uani 1 1 d . .
O1 O 0.7884(3) 0.0938(2) 0.7271(5) 0.0303(10) Uani 1 1 d . .
O2 O 0.7244(3) 0.1856(3) 0.6037(5) 0.0373(12) Uani 1 1 d . .
O3 O 0.9267(3) -0.0725(2) 0.5229(5) 0.0304(10) Uani 1 1 d . .
O4 O 0.9902(3) -0.0163(2) 0.4070(5) 0.0318(11) Uani 1 1 d . .
O5 O 1.0721(3) 0.1044(2) 0.4271(5) 0.0341(12) Uani 1 1 d . .
H5B H 1.0466 0.0668 0.4212 0.041 Uiso 1 1 d R U
C1 C 0.1572(5) -0.0160(4) 1.2645(9) 0.0315(18) Uani 1 1 d . .
H1A H 0.1116 0.0128 1.2447 0.038 Uiso 1 1 calc R U
C2 C 0.2131(4) 0.0023(4) 1.2090(9) 0.0291(16) Uani 1 1 d . .
H2A H 0.2053 0.0423 1.1527 0.035 Uiso 1 1 calc R U
C3 C 0.2805(4) -0.0391(3) 1.2372(8) 0.0227(15) Uani 1 1 d . .
C4 C 0.2880(4) -0.0977(4) 1.3197(9) 0.0272(16) Uani 1 1 d . .
H4A H 0.3323 -0.1280 1.3394 0.033 Uiso 1 1 calc R U
C5 C 0.2296(5) -0.1111(4) 1.3726(11) 0.030(2) Uani 1 1 d . .
H5A H 0.2365 -0.1499 1.4317 0.036 Uiso 1 1 calc R U
C6 C 0.5903(5) 0.1134(4) 0.9351(11) 0.029(2) Uani 1 1 d . .
H6A H 0.5815 0.1492 0.8687 0.035 Uiso 1 1 calc R U
C7 C 0.5308(5) 0.0990(4) 0.9827(9) 0.0301(18) Uani 1 1 d . .
H7A H 0.4828 0.1253 0.9499 0.036 Uiso 1 1 calc R U
C8 C 0.5403(4) 0.0466(3) 1.0776(8) 0.0235(15) Uani 1 1 d . .
C9 C 0.6127(4) 0.0102(4) 1.1231(8) 0.0304(17) Uani 1 1 d . .
H9A H 0.6220 -0.0266 1.1876 0.037 Uiso 1 1 calc R U
C10 C 0.6709(4) 0.0282(4) 1.0731(8) 0.0301(17) Uani 1 1 d . .
H10A H 0.7202 0.0038 1.1069 0.036 Uiso 1 1 calc R U
C11 C 0.4386(4) 0.2630(4) 1.2615(9) 0.0288(17) Uani 1 1 d . .
H11A H 0.4000 0.2984 1.2487 0.035 Uiso 1 1 calc R U
C12 C 0.4122(5) 0.1977(4) 1.2134(9) 0.0278(16) Uani 1 1 d . .
H12A H 0.3566 0.1889 1.1678 0.033 Uiso 1 1 calc R U
C13 C 0.4671(5) 0.1442(3) 1.2317(8) 0.0225(15) Uani 1 1 d . .
C14 C 0.5477(4) 0.1611(4) 1.2987(8) 0.0254(16) Uani 1 1 d . .
H14A H 0.5874 0.1266 1.3128 0.030 Uiso 1 1 calc R U
C15 C 0.5696(4) 0.2279(4) 1.3445(8) 0.0248(15) Uani 1 1 d . .
H15A H 0.6249 0.2379 1.3915 0.030 Uiso 1 1 calc R U
C16 C 0.3738(4) -0.2555(4) 1.0485(9) 0.0308(18) Uani 1 1 d . .
H16A H 0.4116 -0.2919 1.0640 0.037 Uiso 1 1 calc R U
C17 C 0.4016(5) -0.1904(4) 1.0949(9) 0.0297(17) Uani 1 1 d . .
H17A H 0.4575 -0.1826 1.1398 0.036 Uiso 1 1 calc R U
C18 C 0.3485(4) -0.1353(4) 1.0768(8) 0.0226(15) Uani 1 1 d . .
C19 C 0.2669(4) -0.1506(4) 1.0073(8) 0.0253(16) Uani 1 1 d . .
H19A H 0.2278 -0.1153 0.9901 0.030 Uiso 1 1 calc R U
C20 C 0.2447(4) -0.2176(4) 0.9647(8) 0.0256(15) Uani 1 1 d . .
H20A H 0.1892 -0.2270 0.9197 0.031 Uiso 1 1 calc R U
C21 C 0.3442(5) -0.0191(4) 1.1864(9) 0.0262(16) Uani 1 1 d . .
C22 C 0.3791(4) -0.0641(4) 1.1213(8) 0.0246(15) Uani 1 1 d . .
C23 C 0.4444(4) -0.0406(4) 1.0923(8) 0.0243(16) Uani 1 1 d . .
H23A H 0.4689 -0.0714 1.0498 0.029 Uiso 1 1 calc R U
C24 C 0.4742(4) 0.0263(4) 1.1237(8) 0.0239(15) Uani 1 1 d . .
C25 C 0.4388(4) 0.0726(4) 1.1868(9) 0.0245(16) Uani 1 1 d . .
C26 C 0.3742(4) 0.0485(4) 1.2175(9) 0.0260(16) Uani 1 1 d . .
H26A H 0.3500 0.0792 1.2609 0.031 Uiso 1 1 calc R U
C27 C 0.7680(4) 0.1333(4) 0.6231(8) 0.0248(15) Uani 1 1 d . .
C28 C 0.8001(4) 0.1143(3) 0.5138(7) 0.0233(13) Uani 1 1 d . .
C29 C 0.8486(3) 0.0563(3) 0.5307(7) 0.0230(13) Uani 1 1 d . .
H29A H 0.8600 0.0277 0.6098 0.028 Uiso 1 1 calc R U
C30 C 0.8809(3) 0.0396(3) 0.4330(7) 0.0223(12) Uani 1 1 d . .
C31 C 0.8635(4) 0.0816(3) 0.3162(7) 0.0269(14) Uani 1 1 d . .
H31A H 0.8865 0.0716 0.2507 0.032 Uiso 1 1 calc R U
C32 C 0.8125(4) 0.1383(4) 0.2958(8) 0.0317(15) Uani 1 1 d . .
H32A H 0.7991 0.1656 0.2145 0.038 Uiso 1 1 calc R U
C33 C 0.7815(4) 0.1547(3) 0.3939(7) 0.0288(14) Uani 1 1 d . .
H33A H 0.7474 0.1937 0.3800 0.035 Uiso 1 1 calc R U
C34 C 1.0180(5) 0.2139(4) 0.4634(9) 0.0452(19) Uani 1 1 d . .
H34A H 1.0116 0.2431 0.5350 0.068 Uiso 1 1 calc R U
H34B H 1.0488 0.2391 0.4192 0.068 Uiso 1 1 calc R U
H34C H 0.9652 0.2022 0.3938 0.068 Uiso 1 1 calc R U
C36 C 1.0614(5) 0.1486(4) 0.5280(8) 0.0376(17) Uani 1 1 d . .
H36A H 1.1143 0.1606 0.5995 0.045 Uiso 1 1 calc R U
H36B H 1.0307 0.1237 0.5740 0.045 Uiso 1 1 calc R U
C38 C 0.9361(4) -0.0217(3) 0.4562(7) 0.0263(13) Uani 1 1 d . .
O1W O 0.5932(3) 0.2014(3) 0.6805(6) 0.0361(12) Uani 1 1 d . .
H1WA H 0.5830 0.2444 0.6783 0.043 Uiso 1 1 d R U
H1WB H 0.6329 0.1959 0.6573 0.043 Uiso 1 1 d R U
O2W O 0.7071(3) 0.3278(3) 0.6331(6) 0.0437(14) Uani 1 1 d . .
H2WA H 0.6639 0.3344 0.6451 0.052 Uiso 1 1 d R U
H2WB H 0.7126 0.2845 0.6246 0.052 Uiso 1 1 d R U
O3W O 1.0607(3) -0.1509(3) 0.6728(6) 0.0332(12) Uani 1 1 d . .
H3WA H 1.0199 -0.1290 0.6190 0.040 Uiso 1 1 d R U
H3WB H 1.0689 -0.1394 0.7555 0.040 Uiso 1 1 d R U

loop_
_atom_site_aniso_label
_atom_site_aniso_U_11
_atom_site_aniso_U_22
_atom_site_aniso_U_33
_atom_site_aniso_U_23
_atom_site_aniso_U_13
_atom_site_aniso_U_12
Ag1 0.0308(3) 0.0166(2) 0.0444(4) -0.0039(2) 0.0239(3) -0.0018(2)
Ag2 0.0376(3) 0.0244(3) 0.0370(4) -0.0071(2) 0.0256(3) -0.0086(2)
N1 0.025(3) 0.022(3) 0.044(4) -0.002(3) 0.021(3) -0.004(2)
N2 0.033(3) 0.018(3) 0.037(4) -0.001(2) 0.023(3) -0.002(2)
N3 0.022(3) 0.018(3) 0.037(4) 0.000(2) 0.014(3) -0.001(2)
N4 0.029(3) 0.019(3) 0.029(4) -0.004(2) 0.012(3) -0.005(2)
O1 0.041(3) 0.025(2) 0.034(3) -0.002(2) 0.024(2) 0.002(2)
O2 0.036(3) 0.040(3) 0.040(3) 0.002(2) 0.020(2) 0.016(2)
O3 0.036(2) 0.021(2) 0.041(3) 0.006(2) 0.023(2) 0.0089(19)
O4 0.035(2) 0.020(2) 0.054(3) -0.003(2) 0.032(2) -0.0004(19)
O5 0.041(3) 0.026(3) 0.042(3) -0.001(2) 0.023(2) -0.006(2)
C1 0.032(4) 0.020(4) 0.052(5) -0.002(3) 0.027(4) -0.002(3)
C2 0.030(4) 0.017(3) 0.045(5) 0.000(3) 0.021(3) -0.003(3)
C3 0.025(3) 0.015(3) 0.031(4) -0.006(3) 0.015(3) -0.007(3)
C4 0.021(4) 0.031(4) 0.033(5) -0.001(3) 0.014(3) -0.001(3)
C5 0.027(4) 0.026(4) 0.036(5) 0.004(3) 0.012(4) -0.002(3)
C6 0.025(4) 0.031(5) 0.037(5) 0.008(3) 0.018(4) -0.001(3)
C7 0.024(4) 0.027(4) 0.041(5) 0.008(4) 0.015(4) 0.006(3)
C8 0.025(3) 0.017(3) 0.035(4) -0.004(3) 0.019(3) -0.004(3)
C9 0.030(4) 0.021(4) 0.042(5) 0.011(3) 0.016(3) 0.002(3)
C10 0.029(3) 0.018(3) 0.044(5) 0.005(3) 0.016(3) 0.004(3)
C11 0.020(4) 0.021(4) 0.044(5) -0.005(3) 0.011(3) 0.000(3)
C12 0.017(3) 0.026(4) 0.042(5) 0.001(3) 0.014(3) -0.001(3)
C13 0.029(4) 0.014(3) 0.025(4) -0.001(3) 0.012(3) -0.005(3)
C14 0.022(3) 0.020(3) 0.036(5) 0.003(3) 0.013(3) 0.006(3)
C15 0.023(4) 0.020(3) 0.032(4) -0.005(3) 0.011(3) -0.003(3)
C16 0.023(4) 0.022(4) 0.049(5) 0.004(3) 0.015(3) 0.004(3)
C17 0.022(3) 0.021(4) 0.044(5) -0.005(3) 0.010(3) -0.003(3)
C18 0.021(3) 0.022(3) 0.029(4) -0.002(3) 0.014(3) -0.001(3)
C19 0.023(3) 0.021(4) 0.032(4) 0.002(3) 0.010(3) 0.001(3)
C20 0.019(3) 0.026(4) 0.030(4) 0.000(3) 0.007(3) 0.000(3)
C21 0.027(4) 0.022(3) 0.035(4) -0.007(3) 0.018(3) -0.003(3)
C22 0.029(4) 0.017(4) 0.030(4) 0.003(3) 0.013(3) -0.003(3)
C23 0.022(3) 0.018(3) 0.039(5) -0.004(3) 0.020(3) 0.000(3)
C24 0.019(3) 0.024(3) 0.031(4) 0.006(3) 0.013(3) -0.003(3)
C25 0.020(3) 0.017(3) 0.039(5) -0.001(3) 0.013(3) -0.003(3)
C26 0.026(4) 0.018(3) 0.039(5) 0.000(3) 0.018(3) -0.001(3)
C27 0.018(3) 0.025(3) 0.032(4) -0.008(3) 0.010(3) 0.000(3)
C28 0.020(3) 0.019(3) 0.031(4) -0.002(2) 0.009(3) -0.001(2)
C29 0.026(3) 0.018(3) 0.029(3) 0.001(2) 0.014(3) 0.001(2)
C30 0.019(3) 0.021(3) 0.028(3) -0.001(2) 0.011(2) -0.002(2)
C31 0.033(3) 0.020(3) 0.033(4) -0.001(3) 0.019(3) 0.000(3)
C32 0.035(4) 0.026(4) 0.036(4) 0.009(3) 0.017(3) 0.004(3)
C33 0.027(3) 0.023(3) 0.038(4) 0.003(3) 0.015(3) 0.007(3)
C34 0.050(4) 0.034(4) 0.053(5) -0.008(4) 0.022(4) -0.001(4)
C36 0.046(4) 0.034(4) 0.032(4) -0.004(3) 0.016(3) -0.006(3)
C38 0.028(3) 0.020(3) 0.032(4) -0.004(3) 0.013(3) -0.001(3)
O1W 0.034(3) 0.036(3) 0.047(3) 0.007(2) 0.025(2) 0.004(2)
O2W 0.050(3) 0.033(3) 0.061(4) 0.000(3) 0.036(3) -0.005(2)
O3W 0.031(3) 0.031(3) 0.040(3) 0.000(2) 0.016(2) 0.007(2)

loop_
_atom_type_symbol
_atom_type_description
_atom_type_scat_dispersion_real
_atom_type_scat_dispersion_imag
_atom_type_scat_source
C C 0.0033 0.0016 'International Tables Vol C Tables 4.2.6.8 and 6.1.1.4'
H H 0.0000 0.0000 'International Tables Vol C Tables 4.2.6.8 and 6.1.1.4'
N N 0.0061 0.0033 'International Tables Vol C Tables 4.2.6.8 and 6.1.1.4'
O O 0.0106 0.0060 'International Tables Vol C Tables 4.2.6.8 and 6.1.1.4'
Ag Ag -0.8971 1.1015 'International Tables Vol C Tables 4.2.6.8 and 6.1.1.4'

loop_
_geom_angle_atom_site_label_1
_geom_angle_atom_site_label_2
_geom_angle_atom_site_label_3
_geom_angle
_geom_angle_site_symmetry_1
_geom_angle_site_symmetry_3
N3 Ag1 O4 132.37(19) 3_445 1_456
N3 Ag1 N1 117.8(2) 3_445 .
O4 Ag1 N1 105.52(18) 1_456 .
O1 Ag2 N2 135.1(2) . .
O1 Ag2 N4 108.86(19) . 3
N2 Ag2 N4 111.7(2) . 3
C1 N1 C5 117.3(7) . .
C1 N1 Ag1 120.4(5) . .
C5 N1 Ag1 120.8(5) . .
C10 N2 C6 116.7(6) . .
C10 N2 Ag2 125.3(5) . .
C6 N2 Ag2 117.7(5) . .
C15 N3 C11 116.5(6) . .
C15 N3 Ag1 121.9(5) . 3
C11 N3 Ag1 121.5(5) . 3
C20 N4 C16 116.0(6) . .
C20 N4 Ag2 123.8(5) . 3_445
C16 N4 Ag2 120.2(5) . 3_445
C27 O1 Ag2 121.4(4) . .
C38 O4 Ag1 119.5(4) . 1_654
C36 O5 H5B 109.7 . .
N1 C1 C2 123.6(7) . .
N1 C1 H1A 118.2 . .
C2 C1 H1A 118.2 . .
C1 C2 C3 119.1(7) . .
C1 C2 H2A 120.5 . .
C3 C2 H2A 120.5 . .
C2 C3 C4 117.7(7) . .
C2 C3 C21 120.8(7) . .
C4 C3 C21 121.5(7) . .
C5 C4 C3 119.1(7) . .
C5 C4 H4A 120.5 . .
C3 C4 H4A 120.5 . .
N1 C5 C4 123.2(8) . .
N1 C5 H5A 118.4 . .
C4 C5 H5A 118.4 . .
N2 C6 C7 123.0(8) . .
N2 C6 H6A 118.5 . .
C7 C6 H6A 118.5 . .
C6 C7 C8 120.6(7) . .
C6 C7 H7A 119.7 . .
C8 C7 H7A 119.7 . .
C7 C8 C9 117.0(6) . .
C7 C8 C24 121.8(7) . .
C9 C8 C24 121.1(6) . .
C10 C9 C8 119.6(7) . .
C10 C9 H9A 120.2 . .
C8 C9 H9A 120.2 . .
N2 C10 C9 123.2(7) . .
N2 C10 H10A 118.4 . .
C9 C10 H10A 118.4 . .
N3 C11 C12 123.4(7) . .
N3 C11 H11A 118.3 . .
C12 C11 H11A 118.3 . .
C11 C12 C13 119.9(7) . .
C11 C12 H12A 120.1 . .
C13 C12 H12A 120.1 . .
C14 C13 C12 116.8(7) . .
C14 C13 C25 122.9(7) . .
C12 C13 C25 120.2(7) . .
C15 C14 C13 119.9(6) . .
C15 C14 H14A 120.0 . .
C13 C14 H14A 120.0 . .
N3 C15 C14 123.4(7) . .
N3 C15 H15A 118.3 . .
C14 C15 H15A 118.3 . .
N4 C16 C17 123.3(7) . .
N4 C16 H16A 118.4 . .
C17 C16 H16A 118.4 . .
C16 C17 C18 120.6(7) . .
C16 C17 H17A 119.7 . .
C18 C17 H17A 119.7 . .
C17 C18 C19 116.3(7) . .
C17 C18 C22 120.4(7) . .
C19 C18 C22 123.2(7) . .
C20 C19 C18 119.0(7) . .
C20 C19 H19A 120.5 . .
C18 C19 H19A 120.5 . .
N4 C20 C19 124.9(7) . .
N4 C20 H20A 117.6 . .
C19 C20 H20A 117.6 . .
C22 C21 C26 119.0(6) . .
C22 C21 C3 124.8(6) . .
C26 C21 C3 116.0(6) . .
C21 C22 C23 118.8(6) . .
C21 C22 C18 122.9(6) . .
C23 C22 C18 118.2(6) . .
C24 C23 C22 122.1(6) . .
C24 C23 H23A 119.0 . .
C22 C23 H23A 119.0 . .
C23 C24 C25 119.9(6) . .
C23 C24 C8 116.8(6) . .
C25 C24 C8 123.1(6) . .
C24 C25 C26 117.8(6) . .
C24 C25 C13 125.3(6) . .
C26 C25 C13 116.8(6) . .
C21 C26 C25 122.4(7) . .
C21 C26 H26A 118.8 . .
C25 C26 H26A 118.8 . .
O2 C27 O1 125.9(6) . .
O2 C27 C28 118.4(7) . .
O1 C27 C28 115.7(6) . .
C29 C28 C33 118.9(6) . .
C29 C28 C27 120.4(6) . .
C33 C28 C27 120.7(6) . .
C28 C29 C30 120.9(6) . .
C28 C29 H29A 119.5 . .
C30 C29 H29A 119.5 . .
C29 C30 C31 119.3(6) . .
C29 C30 C38 120.1(6) . .
C31 C30 C38 120.5(6) . .
C32 C31 C30 120.2(6) . .
C32 C31 H31A 119.9 . .
C30 C31 H31A 119.9 . .
C33 C32 C31 120.0(6) . .
C33 C32 H32A 120.0 . .
C31 C32 H32A 120.0 . .
C32 C33 C28 120.6(6) . .
C32 C33 H33A 119.7 . .
C28 C33 H33A 119.7 . .
C36 C34 H34A 109.5 . .
C36 C34 H34B 109.5 . .
H34A C34 H34B 109.5 . .
C36 C34 H34C 109.5 . .
H34A C34 H34C 109.5 . .
H34B C34 H34C 109.5 . .
O5 C36 C34 111.4(6) . .
O5 C36 H36A 109.3 . .
C34 C36 H36A 109.3 . .
O5 C36 H36B 109.3 . .
C34 C36 H36B 109.3 . .
H36A C36 H36B 108.0 . .
O3 C38 O4 125.4(6) . .
O3 C38 C30 118.7(5) . .
O4 C38 C30 115.9(6) . .
H1WA O1W H1WB 108.4 . .
H2WA O2W H2WB 108.4 . .
H3WA O3W H3WB 108.1 . .

loop_
_geom_bond_atom_site_label_1
_geom_bond_atom_site_label_2
_geom_bond_distance
_geom_bond_site_symmetry_2
Ag1 N3 2.230(6) 3_445
Ag1 O4 2.252(4) 1_456
Ag1 N1 2.297(6) .
Ag2 O1 2.222(4) .
Ag2 N2 2.251(6) .
Ag2 N4 2.335(6) 3
N1 C1 1.335(10) .
N1 C5 1.344(11) .
N2 C10 1.348(9) .
N2 C6 1.358(11) .
N3 C15 1.342(9) .
N3 C11 1.355(9) .
N3 Ag1 2.230(6) 3
N4 C20 1.339(9) .
N4 C16 1.350(9) .
N4 Ag2 2.335(6) 3_445
O1 C27 1.263(9) .
O2 C27 1.249(8) .
O3 C38 1.254(8) .
O4 C38 1.275(8) .
O4 Ag1 2.252(4) 1_654
O5 C36 1.430(8) .
O5 H5B 0.8501 .
C1 C2 1.393(11) .
C1 H1A 0.9500 .
C2 C3 1.393(10) .
C2 H2A 0.9500 .
C3 C4 1.399(11) .
C3 C21 1.496(10) .
C4 C5 1.394(13) .
C4 H4A 0.9500 .
C5 H5A 0.9500 .
C6 C7 1.379(12) .
C6 H6A 0.9500 .
C7 C8 1.381(11) .
C7 H7A 0.9500 .
C8 C9 1.402(10) .
C8 C24 1.506(9) .
C9 C10 1.390(10) .
C9 H9A 0.9500 .
C10 H10A 0.9500 .
C11 C12 1.375(10) .
C11 H11A 0.9500 .
C12 C13 1.395(11) .
C12 H12A 0.9500 .
C13 C14 1.393(10) .
C13 C25 1.487(10) .
C14 C15 1.381(10) .
C14 H14A 0.9500 .
C15 H15A 0.9500 .
C16 C17 1.372(10) .
C16 H16A 0.9500 .
C17 C18 1.398(11) .
C17 H17A 0.9500 .
C18 C19 1.404(10) .
C18 C22 1.490(10) .
C19 C20 1.377(10) .
C19 H19A 0.9500 .
C20 H20A 0.9500 .
C21 C22 1.395(10) .
C21 C26 1.405(10) .
C22 C23 1.406(10) .
C23 C24 1.389(10) .
C23 H23A 0.9500 .
C24 C25 1.405(10) .
C25 C26 1.408(10) .
C26 H26A 0.9500 .
C27 C28 1.515(9) .
C28 C29 1.393(8) .
C28 C33 1.404(9) .
C29 C30 1.397(8) .
C29 H29A 0.9500 .
C30 C31 1.398(9) .
C30 C38 1.509(8) .
C31 C32 1.394(9) .
C31 H31A 0.9500 .
C32 C33 1.384(10) .
C32 H32A 0.9500 .
C33 H33A 0.9500 .
C34 C36 1.502(11) .
C34 H34A 0.9800 .
C34 H34B 0.9800 .
C34 H34C 0.9800 .
C36 H36A 0.9900 .
C36 H36B 0.9900 .
O1W H1WA 0.8499 .
O1W H1WB 0.8500 .
O2W H2WA 0.8501 .
O2W H2WB 0.8499 .
O3W H3WA 0.8501 .
O3W H3WB 0.8500 .

loop_
_geom_torsion_atom_site_label_1
_geom_torsion_atom_site_label_2
_geom_torsion_atom_site_label_3
_geom_torsion_atom_site_label_4
_geom_torsion
_geom_torsion_site_symmetry_1
C5 N1 C1 C2 1.1(12) .
Ag1 N1 C1 C2 -165.1(6) .
N1 C1 C2 C3 -0.3(12) .
C1 C2 C3 C4 0.6(11) .
C1 C2 C3 C21 -176.5(7) .
C2 C3 C4 C5 -1.7(12) .
C21 C3 C4 C5 175.4(8) .
C1 N1 C5 C4 -2.3(13) .
Ag1 N1 C5 C4 163.8(7) .
C3 C4 C5 N1 2.7(14) .
C10 N2 C6 C7 0.1(12) .
Ag2 N2 C6 C7 -173.8(7) .
N2 C6 C7 C8 -1.0(14) .
C6 C7 C8 C9 0.6(12) .
C6 C7 C8 C24 -175.5(8) .
C7 C8 C9 C10 0.7(11) .
C24 C8 C9 C10 176.8(7) .
C6 N2 C10 C9 1.3(11) .
Ag2 N2 C10 C9 174.7(6) .
C8 C9 C10 N2 -1.7(12) .
C15 N3 C11 C12 -1.1(12) .
Ag1 N3 C11 C12 174.8(7) 3
N3 C11 C12 C13 0.7(13) .
C11 C12 C13 C14 -0.4(12) .
C11 C12 C13 C25 176.7(7) .
C12 C13 C14 C15 0.7(11) .
C25 C13 C14 C15 -176.4(7) .
C11 N3 C15 C14 1.4(12) .
Ag1 N3 C15 C14 -174.5(6) 3
C13 C14 C15 N3 -1.2(12) .
C20 N4 C16 C17 -1.1(12) .
Ag2 N4 C16 C17 179.6(6) 3_445
N4 C16 C17 C18 1.1(13) .
C16 C17 C18 C19 -1.1(12) .
C16 C17 C18 C22 -177.1(7) .
C17 C18 C19 C20 1.2(11) .
C22 C18 C19 C20 177.0(7) .
C16 N4 C20 C19 1.3(12) .
Ag2 N4 C20 C19 -179.4(6) 3_445
C18 C19 C20 N4 -1.4(12) .
C2 C3 C21 C22 -133.5(9) .
C4 C3 C21 C22 49.5(12) .
C2 C3 C21 C26 51.6(11) .
C4 C3 C21 C26 -125.4(8) .
C26 C21 C22 C23 1.6(11) .
C3 C21 C22 C23 -173.1(8) .
C26 C21 C22 C18 -176.3(8) .
C3 C21 C22 C18 9.0(13) .
C17 C18 C22 C21 -139.4(9) .
C19 C18 C22 C21 45.0(12) .
C17 C18 C22 C23 42.7(11) .
C19 C18 C22 C23 -133.0(8) .
C21 C22 C23 C24 -1.3(12) .
C18 C22 C23 C24 176.7(7) .
C22 C23 C24 C25 0.1(11) .
C22 C23 C24 C8 -175.5(8) .
C7 C8 C24 C23 116.8(8) .
C9 C8 C24 C23 -59.2(10) .
C7 C8 C24 C25 -58.7(11) .
C9 C8 C24 C25 125.4(8) .
C23 C24 C25 C26 0.9(11) .
C8 C24 C25 C26 176.2(7) .
C23 C24 C25 C13 177.0(8) .
C8 C24 C25 C13 -7.7(13) .
C14 C13 C25 C24 -42.2(12) .
C12 C13 C25 C24 140.8(9) .
C14 C13 C25 C26 133.9(8) .
C12 C13 C25 C26 -43.0(11) .
C22 C21 C26 C25 -0.7(12) .
C3 C21 C26 C25 174.5(8) .
C24 C25 C26 C21 -0.6(12) .
C13 C25 C26 C21 -177.0(7) .
Ag2 O1 C27 O2 -4.6(10) .
Ag2 O1 C27 C28 175.4(4) .
O2 C27 C28 C29 -179.8(6) .
O1 C27 C28 C29 0.3(9) .
O2 C27 C28 C33 0.2(10) .
O1 C27 C28 C33 -179.7(6) .
C33 C28 C29 C30 2.2(9) .
C27 C28 C29 C30 -177.8(6) .
C28 C29 C30 C31 -0.4(9) .
C28 C29 C30 C38 177.4(6) .
C29 C30 C31 C32 -2.0(10) .
C38 C30 C31 C32 -179.8(6) .
C30 C31 C32 C33 2.6(11) .
C31 C32 C33 C28 -0.8(10) .
C29 C28 C33 C32 -1.6(10) .
C27 C28 C33 C32 178.4(6) .
Ag1 O4 C38 O3 16.6(9) 1_654
Ag1 O4 C38 C30 -164.7(4) 1_654
C29 C30 C38 O3 30.7(9) .
C31 C30 C38 O3 -151.5(6) .
C29 C30 C38 O4 -148.1(6) .
C31 C30 C38 O4 29.7(9) .
